data_4328269
loop_
_publ_author_name
'Nora Planas'
'Gemma Christian'
'Stephan Roeser'
'Elena Mas-Marz\'a'
'Mohan-Rao Kollipara'
'Jordi Benet-Buchholz'
'Feliu Maseras'
'Antoni Llobet'

_publ_section_title
;
 Substitution Reactions in Dinuclear Ru-Hbpp Complexes: an Evaluation of
 Through-Space Interactions
;
_journal_name_full 'Inorganic Chemistry'
_journal_page_first 1889
_journal_page_last 1901
_journal_paper_doi 10.1021/ic202225g
_journal_volume 51
_journal_year 2012
_chemical_formula_sum 'C62 H61 F18 N12 O4 P3 Ru2'
_chemical_formula_weight 1675.28
_chemical_name_systematic
;
 ?
;
_space_group_IT_number 2
_symmetry_cell_setting triclinic
_symmetry_space_group_name_Hall '-P 1'
_symmetry_space_group_name_H-M 'P -1'
_atom_sites_solution_hydrogens geom
_atom_sites_solution_primary direct
_atom_sites_solution_secondary difmap
_audit_creation_method SHELXL-97
_cell_angle_alpha 92.694(2)
_cell_angle_beta 110.779(2)
_cell_angle_gamma 113.366(2)
_cell_formula_units_Z 2
_cell_length_a 14.5367(6)
_cell_length_b 15.9696(6)
_cell_length_c 17.9748(7)
_cell_measurement_reflns_used 7007
_cell_measurement_temperature 100(2)
_cell_measurement_theta_max 33.21
_cell_measurement_theta_min 3.06
_cell_volume 3494.7(3)
_computing_cell_refinement 'Bruker-Nonius Apex v1.0-22 2002'
_computing_data_collection 'Bruker-Nonius Apex v1.0-22 2002'
_computing_data_reduction 'SAINT+ Version 7.06A Bruker-Nonius, 2004'
_computing_molecular_graphics 'Shelxtl Version 6.12 (Sheldrick, 2001)'
_computing_publication_material 'Shelxtl Version 6.12 (Sheldrick, 2001)'
_computing_structure_refinement 'Shelxtl Version 6.12 (Sheldrick, 2001)'
_computing_structure_solution 'Shelxtl Version 6.12 (Sheldrick, 2001)'
_diffrn_ambient_temperature 100(2)
_diffrn_detector_area_resol_mean 512
_diffrn_detector_type '4K CCD area detector APEX II'
_diffrn_measured_fraction_theta_full 0.963
_diffrn_measured_fraction_theta_max 0.903
_diffrn_measurement_device_type 'Kappa 4-axis goniometer bruker-nonius'
_diffrn_measurement_method
;
 Fullsphere data collection, phi and omega scans
;
_diffrn_measurement_specimen_support 'magnetic support whith 10 micron nylon fiber cryoloop'
_diffrn_radiation_monochromator 'Multilayer Montel 200 mirrors'
_diffrn_radiation_type MoK\a
_diffrn_radiation_wavelength 0.71073
_diffrn_reflns_av_R_equivalents 0.0416
_diffrn_reflns_av_sigmaI/netI 0.0539
_diffrn_reflns_limit_h_max 23
_diffrn_reflns_limit_h_min -23
_diffrn_reflns_limit_k_max 26
_diffrn_reflns_limit_k_min -26
_diffrn_reflns_limit_l_max 29
_diffrn_reflns_limit_l_min -18
_diffrn_reflns_number 76263
_diffrn_reflns_theta_full 25.00
_diffrn_reflns_theta_max 36.40
_diffrn_reflns_theta_min 2.58
_diffrn_source 'rotating anode x-ray tube'
_diffrn_source_current 70
_diffrn_source_power 50
_diffrn_source_size '3 mm x 0.3 mm fine focus'
_diffrn_source_type 'Bruker-Nonius FR 591'
_exptl_absorpt_coefficient_mu 0.604
_exptl_absorpt_correction_T_max 1.0000
_exptl_absorpt_correction_T_min 0.9238
_exptl_absorpt_correction_type empirical
_exptl_absorpt_process_details
; 
 SADABS Version 2.1 2003 Bruker-Nonius
 Blessing, Acta Cryst. (1995) A51 33-38
;
_exptl_crystal_colour brown
_exptl_crystal_density_diffrn 1.592
_exptl_crystal_description Needle
_exptl_crystal_F_000 1688
_exptl_crystal_size_max 0.20
_exptl_crystal_size_mid 0.20
_exptl_crystal_size_min 0.05
_refine_diff_density_max 1.935
_refine_diff_density_min -1.300
_refine_diff_density_rms 0.127
_refine_ls_extinction_method none
_refine_ls_goodness_of_fit_ref 1.024
_refine_ls_hydrogen_treatment noref
_refine_ls_matrix_type full
_refine_ls_number_parameters 931
_refine_ls_number_reflns 30787
_refine_ls_number_restraints 18
_refine_ls_restrained_S_all 1.024
_refine_ls_R_factor_all 0.1021
_refine_ls_R_factor_gt 0.0621
_refine_ls_shift/su_max 0.002
_refine_ls_shift/su_mean 0.000
_refine_ls_structure_factor_coef Fsqd
_refine_ls_weighting_details 'calc w=1/[\s^2^(Fo^2^)+(0.1090P)^2^+2.8448P] where P=(Fo^2^+2Fc^2^)/3'
_refine_ls_weighting_scheme calc
_refine_ls_wR_factor_gt 0.1737
_refine_ls_wR_factor_ref 0.2077
_reflns_number_gt 19842
_reflns_number_total 30787
_reflns_threshold_expression >2sigma(I)
_cod_data_source_file ic202225g_si_002_2.cif
_cod_data_source_block 3b_emas-py_0m
_cod_original_cell_volume 3494.7(2)
_cod_database_code 4328269

loop_
_symmetry_equiv_pos_as_xyz
'x, y, z'
'-x, -y, -z'

loop_
_atom_site_label
_atom_site_type_symbol
_atom_site_fract_x
_atom_site_fract_y
_atom_site_fract_z
_atom_site_U_iso_or_equiv
_atom_site_adp_type
_atom_site_occupancy
_atom_site_symmetry_multiplicity
_atom_site_calc_flag
_atom_site_refinement_flags
_atom_site_disorder_assembly
_atom_site_disorder_group
Ru1 Ru 0.116242(16) 0.261474(13) 0.892881(13) 0.02922(6) Uani 1 1 d . . .
N1 N 0.0101(2) 0.15668(19) 0.92725(18) 0.0387(5) Uani 1 1 d . . .
C1 C -0.0631(3) 0.0697(2) 0.8846(3) 0.0488(8) Uani 1 1 d . . .
H1 H -0.0722 0.0516 0.8304 0.059 Uiso 1 1 calc R . .
Ru2 Ru -0.073118(18) 0.233046(13) 0.609413(13) 0.03134(6) Uani 1 1 d . . .
N2 N 0.1613(2) 0.32247(19) 1.00506(16) 0.0400(6) Uani 1 1 d . . .
C2 C -0.1265(4) 0.0049(3) 0.9174(4) 0.0642(12) Uani 1 1 d . . .
H2 H -0.1788 -0.0559 0.8854 0.077 Uiso 1 1 calc R . .
N3 N 0.2498(2) 0.38306(17) 0.90573(18) 0.0397(6) Uani 1 1 d . . .
C3 C -0.1130(4) 0.0290(4) 0.9943(4) 0.0754(16) Uani 1 1 d . . .
H3 H -0.1555 -0.0147 1.0171 0.090 Uiso 1 1 calc R . .
N4 N 0.21824(18) 0.19728(16) 0.92082(16) 0.0329(4) Uani 1 1 d . . .
C4 C -0.0365(4) 0.1183(4) 1.0406(3) 0.0667(13) Uani 1 1 d . . .
H4 H -0.0257 0.1358 1.0953 0.080 Uiso 1 1 calc R . .
N5 N 0.07130(19) 0.18493(15) 0.77534(14) 0.0303(4) Uani 1 1 d . . .
C5 C 0.0239(3) 0.1814(3) 1.0058(2) 0.0474(8) Uani 1 1 d . . .
N6 N -0.00340(19) 0.16362(14) 0.69699(14) 0.0309(4) Uani 1 1 d . . .
C6 C 0.1065(3) 0.2768(3) 1.0484(2) 0.0478(8) Uani 1 1 d . . .
N7 N -0.1219(2) 0.10720(16) 0.53564(16) 0.0371(5) Uani 1 1 d . . .
C7 C 0.1306(5) 0.3222(4) 1.1256(3) 0.0718(14) Uani 1 1 d . . .
H7 H 0.0922 0.2912 1.1569 0.086 Uiso 1 1 calc R . .
N8 N 0.0638(2) 0.29516(17) 0.58467(17) 0.0380(5) Uani 1 1 d . . .
C8 C 0.2121(5) 0.4141(5) 1.1562(3) 0.0798(18) Uani 1 1 d . . .
H8 H 0.2291 0.4464 1.2086 0.096 Uiso 1 1 calc R . .
N9 N -0.1286(2) 0.28876(17) 0.52004(16) 0.0379(5) Uani 1 1 d . . .
C9 C 0.2671(4) 0.4575(4) 1.1118(3) 0.0696(15) Uani 1 1 d . . .
H9 H 0.3235 0.5197 1.1336 0.084 Uiso 1 1 calc R . .
N10 N -0.2359(2) 0.18301(18) 0.59381(18) 0.0421(6) Uani 1 1 d . . .
C10 C 0.2417(3) 0.4117(2) 1.0344(2) 0.0483(9) Uani 1 1 d . . .
N11 N -0.00121(19) 0.31441(16) 0.86036(15) 0.0320(4) Uani 1 1 d . . .
C11 C 0.2922(3) 0.4449(2) 0.9781(3) 0.0484(9) Uani 1 1 d . . .
N12 N -0.0173(2) 0.36383(16) 0.68462(16) 0.0351(5) Uani 1 1 d . . .
C12 C 0.3808(3) 0.5319(3) 0.9948(4) 0.0674(15) Uani 1 1 d . . .
H12 H 0.4075 0.5763 1.0435 0.081 Uiso 1 1 calc R . .
C13 C 0.4297(3) 0.5537(3) 0.9409(4) 0.0769(18) Uani 1 1 d . . .
H13 H 0.4872 0.6143 0.9507 0.092 Uiso 1 1 calc R . .
C14 C 0.3950(3) 0.4875(3) 0.8727(4) 0.0696(14) Uani 1 1 d . . .
H14 H 0.4318 0.4993 0.8372 0.084 Uiso 1 1 calc R . .
C15 C 0.3043(3) 0.4025(2) 0.8571(3) 0.0494(9) Uani 1 1 d . . .
H15 H 0.2799 0.3563 0.8102 0.059 Uiso 1 1 calc R . .
C16 C 0.2986(2) 0.2129(2) 0.9948(2) 0.0405(7) Uani 1 1 d . . .
H16 H 0.3118 0.2580 1.0385 0.049 Uiso 1 1 calc R . .
C17 C 0.3617(3) 0.1651(3) 1.0085(2) 0.0471(8) Uani 1 1 d . . .
H17 H 0.4186 0.1782 1.0607 0.057 Uiso 1 1 calc R . .
C18 C 0.3417(3) 0.0984(3) 0.9462(3) 0.0492(8) Uani 1 1 d . . .
H18 H 0.3846 0.0648 0.9552 0.059 Uiso 1 1 calc R . .
C19 C 0.2595(3) 0.0803(2) 0.8706(2) 0.0433(7) Uani 1 1 d . . .
H19 H 0.2442 0.0339 0.8271 0.052 Uiso 1 1 calc R . .
C20 C 0.1990(2) 0.13192(19) 0.85939(19) 0.0337(5) Uani 1 1 d . . .
C21 C 0.1139(2) 0.12220(18) 0.78130(18) 0.0321(5) Uani 1 1 d . . .
C22 C 0.0661(3) 0.05858(19) 0.70815(19) 0.0365(6) Uani 1 1 d . . .
H22 H 0.0799 0.0073 0.6961 0.044 Uiso 1 1 calc R . .
C23 C -0.0064(2) 0.08708(18) 0.65691(18) 0.0336(5) Uani 1 1 d . . .
C24 C -0.0796(2) 0.05024(18) 0.57167(18) 0.0346(5) Uani 1 1 d . . .
C25 C -0.1065(3) -0.0370(2) 0.5287(2) 0.0430(7) Uani 1 1 d . . .
H25 H -0.0744 -0.0751 0.5545 0.052 Uiso 1 1 calc R . .
C26 C -0.1800(3) -0.0671(2) 0.4483(2) 0.0502(8) Uani 1 1 d . . .
H26 H -0.2008 -0.1271 0.4185 0.060 Uiso 1 1 calc R . .
C27 C -0.2231(3) -0.0094(2) 0.4113(2) 0.0523(9) Uani 1 1 d . . .
H27 H -0.2733 -0.0287 0.3556 0.063 Uiso 1 1 calc R . .
C28 C -0.1918(3) 0.0772(2) 0.4568(2) 0.0475(8) Uani 1 1 d . . .
H28 H -0.2212 0.1170 0.4311 0.057 Uiso 1 1 calc R . .
C29 C 0.1604(3) 0.2927(2) 0.6196(3) 0.0476(8) Uani 1 1 d . . .
H29 H 0.1688 0.2546 0.6581 0.057 Uiso 1 1 calc R . .
C30 C 0.2488(4) 0.3443(3) 0.6010(4) 0.0693(13) Uani 1 1 d . . .
H30 H 0.3171 0.3425 0.6272 0.083 Uiso 1 1 calc R . .
C31 C 0.2359(4) 0.3980(4) 0.5443(5) 0.0817(18) Uani 1 1 d . . .
H31 H 0.2959 0.4347 0.5317 0.098 Uiso 1 1 calc R . .
C32 C 0.1361(4) 0.3985(3) 0.5060(4) 0.0669(12) Uani 1 1 d . . .
H32 H 0.1260 0.4340 0.4655 0.080 Uiso 1 1 calc R . .
C33 C 0.0501(3) 0.3471(2) 0.5266(2) 0.0457(7) Uani 1 1 d . . .
C34 C -0.0590(3) 0.3445(2) 0.4907(2) 0.0441(7) Uani 1 1 d . . .
C35 C -0.0948(4) 0.3904(3) 0.4311(2) 0.0546(9) Uani 1 1 d . . .
H35 H -0.0460 0.4300 0.4101 0.066 Uiso 1 1 calc R . .
C36 C -0.2010(4) 0.3781(3) 0.4030(3) 0.0627(11) Uani 1 1 d . . .
H36 H -0.2258 0.4094 0.3624 0.075 Uiso 1 1 calc R . .
C37 C -0.2721(4) 0.3206(3) 0.4331(3) 0.0586(10) Uani 1 1 d . . .
H37 H -0.3460 0.3115 0.4134 0.070 Uiso 1 1 calc R . .
C38 C -0.2333(3) 0.2756(2) 0.4933(2) 0.0458(8) Uani 1 1 d . . .
C39 C -0.2952(3) 0.2132(2) 0.5329(2) 0.0477(8) Uani 1 1 d . . .
C40 C -0.4070(4) 0.1816(4) 0.5096(4) 0.0711(14) Uani 1 1 d . . .
H40 H -0.4475 0.2018 0.4664 0.085 Uiso 1 1 calc R . .
C41 C -0.4589(4) 0.1212(4) 0.5491(4) 0.0806(17) Uani 1 1 d . . .
H41 H -0.5343 0.1027 0.5366 0.097 Uiso 1 1 calc R . .
C42 C -0.3993(4) 0.0872(4) 0.6082(4) 0.0794(16) Uani 1 1 d . . .
H42 H -0.4345 0.0426 0.6343 0.095 Uiso 1 1 calc R . .
C43 C -0.2889(3) 0.1193(3) 0.6279(3) 0.0548(9) Uani 1 1 d . . .
H43 H -0.2489 0.0951 0.6674 0.066 Uiso 1 1 calc R . .
C44 C 0.0210(3) 0.4015(2) 0.8927(2) 0.0369(6) Uani 1 1 d . . .
H44 H 0.0955 0.4456 0.9221 0.044 Uiso 1 1 calc R . .
C45 C -0.0599(3) 0.4296(2) 0.8851(2) 0.0449(7) Uani 1 1 d . . .
H45 H -0.0411 0.4917 0.9088 0.054 Uiso 1 1 calc R . .
C46 C -0.1681(3) 0.3662(3) 0.8426(3) 0.0505(8) Uani 1 1 d . . .
H46 H -0.2254 0.3828 0.8385 0.061 Uiso 1 1 calc R . .
C47 C -0.1914(3) 0.2785(3) 0.8064(3) 0.0478(8) Uani 1 1 d . . .
H47 H -0.2652 0.2345 0.7745 0.057 Uiso 1 1 calc R . .
C48 C -0.1073(2) 0.2542(2) 0.8166(2) 0.0383(6) Uani 1 1 d . . .
H48 H -0.1248 0.1929 0.7918 0.046 Uiso 1 1 calc R . .
C49 C 0.0898(3) 0.4145(2) 0.7300(2) 0.0427(7) Uani 1 1 d . . .
H49 H 0.1365 0.3849 0.7369 0.051 Uiso 1 1 calc R . .
C50 C 0.1366(3) 0.5077(2) 0.7677(2) 0.0495(8) Uani 1 1 d . . .
H50 H 0.2134 0.5408 0.7992 0.059 Uiso 1 1 calc R . .
C51 C 0.0704(4) 0.5518(2) 0.7588(2) 0.0518(9) Uani 1 1 d . . .
H51 H 0.1002 0.6159 0.7837 0.062 Uiso 1 1 calc R . .
C52 C -0.0402(4) 0.5005(2) 0.7131(2) 0.0490(8) Uani 1 1 d . . .
H52 H -0.0883 0.5289 0.7060 0.059 Uiso 1 1 calc R . .
C53 C -0.0813(3) 0.4075(2) 0.6773(2) 0.0416(7) Uani 1 1 d . . .
H53 H -0.1581 0.3729 0.6463 0.050 Uiso 1 1 calc R . .
P1A P 0.0557(2) 0.79755(11) 0.72569(11) 0.1043(7) Uani 1 1 d . . .
F1A F 0.0819(7) 0.7348(4) 0.6775(4) 0.171(3) Uani 1 1 d . . .
F2A F -0.0139(6) 0.8141(4) 0.6421(3) 0.160(3) Uani 1 1 d . . .
F3A F -0.0399(8) 0.7097(4) 0.7225(6) 0.203(4) Uani 1 1 d . . .
F4A F 0.1555(6) 0.8890(3) 0.7248(4) 0.142(2) Uani 1 1 d . . .
F5A F 0.0301(6) 0.8633(3) 0.7738(3) 0.144(2) Uani 1 1 d . . .
F6A F 0.1211(8) 0.7809(5) 0.8063(3) 0.197(4) Uani 1 1 d . . .
P1B P 0.45534(12) 0.31386(15) 0.24614(11) 0.0891(5) Uani 1 1 d . . .
F1B F 0.5232(6) 0.2828(6) 0.2122(6) 0.190(3) Uani 1 1 d . . .
F2B F 0.5652(5) 0.3978(4) 0.2965(4) 0.190(4) Uani 1 1 d . . .
F3B F 0.4313(3) 0.3600(3) 0.1718(3) 0.1088(15) Uani 1 1 d . . .
F4B F 0.3730(5) 0.3332(6) 0.2717(5) 0.176(3) Uani 1 1 d . . .
F5B F 0.3506(5) 0.2193(4) 0.1874(3) 0.159(3) Uani 1 1 d . . .
F6B F 0.4716(4) 0.2593(5) 0.3159(4) 0.162(3) Uani 1 1 d . . .
P1C P 0.45844(10) 0.24740(9) 0.77872(10) 0.0708(4) Uani 1 1 d . . .
F1C F 0.4505(6) 0.2222(4) 0.6912(4) 0.178(3) Uani 1 1 d . . .
F2C F 0.4777(4) 0.3516(3) 0.7707(3) 0.1223(16) Uani 1 1 d . . .
F3C F 0.3298(3) 0.2169(3) 0.7397(3) 0.1154(15) Uani 1 1 d . . .
F4C F 0.4561(4) 0.2720(3) 0.8654(2) 0.1059(13) Uani 1 1 d . . .
F5C F 0.4308(4) 0.1452(3) 0.7868(4) 0.1206(16) Uani 1 1 d . . .
F6C F 0.5826(3) 0.2831(5) 0.8209(5) 0.186(3) Uani 1 1 d . . .
O1S O 0.1994(4) 0.6175(3) 0.9656(3) 0.0989(15) Uani 1 1 d . . .
C1S C 0.2421(4) 0.7009(3) 0.9730(3) 0.0641(12) Uani 1 1 d . . .
C2S C 0.3422(5) 0.7481(5) 0.9572(6) 0.104(3) Uani 1 1 d . . .
H2SA H 0.3639 0.7015 0.9418 0.156 Uiso 1 1 calc R . .
H2SB H 0.4019 0.7935 1.0066 0.156 Uiso 1 1 calc R . .
H2SC H 0.3268 0.7805 0.9127 0.156 Uiso 1 1 calc R . .
C3S C 0.1957(8) 0.7590(6) 0.9984(6) 0.115(3) Uani 1 1 d . . .
H3SA H 0.1302 0.7187 1.0064 0.172 Uiso 1 1 calc R . .
H3SB H 0.1757 0.7927 0.9560 0.172 Uiso 1 1 calc R . .
H3SC H 0.2504 0.8040 1.0495 0.172 Uiso 1 1 calc R . .
C1T C 0.2854(7) 0.1493(8) 0.3798(7) 0.118(3) Uani 1 1 d . . .
O1T O 0.3248(9) 0.0926(8) 0.4014(12) 0.269(8) Uani 1 1 d . . .
C2T C 0.2137(9) 0.1174(8) 0.3017(8) 0.185(6) Uani 1 1 d . . .
H2TA H 0.2119 0.0592 0.2797 0.278 Uiso 1 1 calc R . .
H2TB H 0.2362 0.1642 0.2703 0.278 Uiso 1 1 calc R . .
H2TC H 0.1405 0.1055 0.2980 0.278 Uiso 1 1 calc R . .
C3T C 0.3188(11) 0.2261(7) 0.4394(10) 0.197(8) Uani 1 1 d . . .
H3TA H 0.3721 0.2245 0.4906 0.295 Uiso 1 1 calc R . .
H3TB H 0.2550 0.2246 0.4476 0.295 Uiso 1 1 calc R . .
H3TC H 0.3528 0.2836 0.4221 0.295 Uiso 1 1 calc R . .
O1X O -0.5711(10) -0.0800(9) 0.6656(8) 0.085(3) Uiso 0.33 1 d PD A 1
C1X C -0.5359(13) -0.070(2) 0.7386(8) 0.092(8) Uiso 0.33 1 d PD A 1
C2X C -0.613(2) -0.110(3) 0.7777(15) 0.132(17) Uiso 0.33 1 d PD A 1
H2XA H -0.6887 -0.1387 0.7361 0.198 Uiso 0.33 1 calc PR A 1
H2XB H -0.6039 -0.0607 0.8181 0.198 Uiso 0.33 1 calc PR A 1
H2XC H -0.5980 -0.1580 0.8049 0.198 Uiso 0.33 1 calc PR A 1
C3X C -0.4154(13) -0.0245(17) 0.7878(14) 0.102(7) Uiso 0.33 1 d PD A 1
H3XA H -0.3779 0.0094 0.7550 0.153 Uiso 0.33 1 calc PR A 1
H3XB H -0.3911 -0.0724 0.8044 0.153 Uiso 0.33 1 calc PR A 1
H3XC H -0.3977 0.0194 0.8364 0.153 Uiso 0.33 1 calc PR A 1
O1X" O -0.3662(11) 0.0245(11) 0.7877(11) 0.114(5) Uiso 0.33 1 d PD B 2
C1X" C -0.4519(11) -0.0166(12) 0.7935(9) 0.077(4) Uiso 0.33 1 d PD B 2
C2X" C -0.5513(16) -0.0851(19) 0.7229(13) 0.099(9) Uiso 0.33 1 d PD B 2
H2XG H -0.5335 -0.0894 0.6756 0.149 Uiso 0.33 1 calc PR B 2
H2XH H -0.6093 -0.0646 0.7100 0.149 Uiso 0.33 1 calc PR B 2
H2XI H -0.5766 -0.1466 0.7367 0.149 Uiso 0.33 1 calc PR B 2
C3X" C -0.463(2) -0.0014(19) 0.8714(11) 0.119(8) Uiso 0.33 1 d PD B 2
H3XG H -0.3913 0.0435 0.9133 0.179 Uiso 0.33 1 calc PR B 2
H3XH H -0.4869 -0.0609 0.8886 0.179 Uiso 0.33 1 calc PR B 2
H3XI H -0.5164 0.0232 0.8639 0.179 Uiso 0.33 1 calc PR B 2
O1X' O -0.5140(14) -0.0285(13) 0.9091(11) 0.128(6) Uiso 0.33 1 d PD C 3
C1X' C -0.5082(13) -0.0373(16) 0.8444(11) 0.096(6) Uiso 0.33 1 d PD C 3
C2X' C -0.4018(17) 0.004(2) 0.8367(17) 0.124(9) Uiso 0.33 1 d PD C 3
H2XD H -0.3425 0.0381 0.8904 0.186 Uiso 0.33 1 calc PR C 3
H2XE H -0.4033 0.0467 0.7995 0.186 Uiso 0.33 1 calc PR C 3
H2XF H -0.3892 -0.0462 0.8151 0.186 Uiso 0.33 1 calc PR C 3
C3X' C -0.612(2) -0.091(4) 0.7709(15) 0.16(2) Uiso 0.33 1 d PD C 3
H3XD H -0.6738 -0.1129 0.7866 0.236 Uiso 0.33 1 calc PR C 3
H3XE H -0.6085 -0.1448 0.7453 0.236 Uiso 0.33 1 calc PR C 3
H3XF H -0.6207 -0.0506 0.7322 0.236 Uiso 0.33 1 calc PR C 3
O1W O -0.2911(7) 0.4468(6) 0.5769(7) 0.090(3) Uani 0.50 1 d P D 1
H1WA H -0.2836 0.4882 0.6032 0.135 Uiso 0.50 1 d PR D 1
H1WB H -0.3633 0.4193 0.5425 0.135 Uiso 0.50 1 d PR D 1
O2W O -0.3639(10) 0.4430(8) 0.5976(6) 0.113(3) Uani 0.50 1 d P E 2
H2WA H -0.3772 0.4745 0.6167 0.170 Uiso 0.50 1 d PR E 2
H2WB H -0.3856 0.4009 0.5972 0.170 Uiso 0.50 1 d PR E 2

loop_
_atom_site_aniso_label
_atom_site_aniso_U_11
_atom_site_aniso_U_22
_atom_site_aniso_U_33
_atom_site_aniso_U_23
_atom_site_aniso_U_13
_atom_site_aniso_U_12
Ru1 0.02857(9) 0.02791(9) 0.02910(10) 0.00352(7) 0.00854(7) 0.01365(7)
N1 0.0379(12) 0.0425(12) 0.0422(13) 0.0156(10) 0.0172(10) 0.0227(10)
C1 0.0396(15) 0.0425(15) 0.063(2) 0.0175(15) 0.0209(15) 0.0158(12)
Ru2 0.03714(11) 0.02556(9) 0.02869(10) 0.00378(7) 0.01019(8) 0.01444(7)
N2 0.0434(13) 0.0457(12) 0.0308(11) 0.0008(9) 0.0053(10) 0.0291(11)
C2 0.054(2) 0.056(2) 0.090(4) 0.035(2) 0.036(2) 0.0226(18)
N3 0.0331(11) 0.0301(10) 0.0476(14) 0.0049(9) 0.0084(10) 0.0137(8)
C3 0.071(3) 0.084(3) 0.113(5) 0.064(3) 0.062(3) 0.047(3)
N4 0.0287(9) 0.0353(10) 0.0342(11) 0.0082(8) 0.0119(8) 0.0146(8)
C4 0.083(3) 0.095(3) 0.073(3) 0.052(3) 0.055(3) 0.063(3)
N5 0.0326(10) 0.0274(8) 0.0313(10) 0.0062(7) 0.0121(8) 0.0143(8)
C5 0.0536(18) 0.067(2) 0.0474(18) 0.0254(16) 0.0294(15) 0.0419(17)
N6 0.0361(10) 0.0248(8) 0.0305(10) 0.0046(7) 0.0114(8) 0.0142(8)
C6 0.0591(19) 0.066(2) 0.0339(14) 0.0130(13) 0.0159(14) 0.0451(17)
N7 0.0439(12) 0.0297(9) 0.0320(11) 0.0016(8) 0.0103(10) 0.0158(9)
C7 0.098(4) 0.107(4) 0.0382(18) 0.015(2) 0.026(2) 0.073(3)
N8 0.0461(13) 0.0322(10) 0.0361(12) 0.0045(9) 0.0175(10) 0.0174(9)
C8 0.097(4) 0.114(4) 0.0378(19) -0.008(2) 0.009(2) 0.074(3)
N9 0.0487(13) 0.0334(10) 0.0306(11) 0.0052(8) 0.0113(10) 0.0216(10)
C9 0.065(2) 0.073(3) 0.053(2) -0.024(2) -0.007(2) 0.044(2)
N10 0.0396(12) 0.0338(11) 0.0406(13) 0.0001(9) 0.0101(10) 0.0109(9)
C10 0.0430(15) 0.0461(15) 0.0430(16) -0.0090(13) -0.0042(13) 0.0286(13)
N11 0.0329(10) 0.0321(9) 0.0309(10) 0.0041(8) 0.0104(8) 0.0168(8)
C11 0.0315(12) 0.0333(12) 0.063(2) -0.0064(13) 0.0002(13) 0.0164(10)
N12 0.0431(12) 0.0297(9) 0.0333(11) 0.0052(8) 0.0151(9) 0.0174(9)
C12 0.0355(16) 0.0362(15) 0.098(4) -0.0082(18) -0.0011(19) 0.0123(13)
C13 0.0354(17) 0.0368(16) 0.131(5) 0.009(2) 0.016(2) 0.0068(13)
C14 0.0407(18) 0.051(2) 0.108(4) 0.027(2) 0.027(2) 0.0142(16)
C15 0.0387(15) 0.0392(14) 0.065(2) 0.0155(14) 0.0179(15) 0.0142(12)
C16 0.0321(12) 0.0432(14) 0.0392(15) 0.0075(11) 0.0064(11) 0.0175(11)
C17 0.0347(14) 0.0543(18) 0.0508(19) 0.0155(14) 0.0100(13) 0.0244(13)
C18 0.0421(16) 0.0583(19) 0.058(2) 0.0185(16) 0.0188(15) 0.0334(15)
C19 0.0431(15) 0.0469(15) 0.0512(18) 0.0140(13) 0.0199(13) 0.0296(13)
C20 0.0311(11) 0.0331(11) 0.0382(13) 0.0100(10) 0.0132(10) 0.0158(9)
C21 0.0348(12) 0.0315(10) 0.0346(12) 0.0073(9) 0.0144(10) 0.0187(9)
C22 0.0437(14) 0.0314(11) 0.0390(14) 0.0053(10) 0.0170(11) 0.0212(10)
C23 0.0414(13) 0.0271(10) 0.0329(12) 0.0044(8) 0.0145(10) 0.0165(9)
C24 0.0419(13) 0.0265(10) 0.0340(12) 0.0023(9) 0.0153(11) 0.0144(9)
C25 0.0551(17) 0.0314(12) 0.0412(15) 0.0006(10) 0.0177(13) 0.0203(12)
C26 0.061(2) 0.0350(13) 0.0453(17) -0.0068(12) 0.0148(15) 0.0197(13)
C27 0.062(2) 0.0402(15) 0.0361(15) -0.0050(12) 0.0062(15) 0.0184(14)
C28 0.0575(19) 0.0390(14) 0.0329(14) 0.0001(11) 0.0055(13) 0.0211(13)
C29 0.0470(17) 0.0428(15) 0.057(2) 0.0089(14) 0.0227(15) 0.0227(13)
C30 0.059(2) 0.067(3) 0.097(4) 0.025(3) 0.044(3) 0.029(2)
C31 0.065(3) 0.078(3) 0.129(6) 0.046(3) 0.063(3) 0.034(2)
C32 0.081(3) 0.060(2) 0.089(4) 0.037(2) 0.058(3) 0.037(2)
C33 0.062(2) 0.0390(14) 0.0448(17) 0.0105(12) 0.0296(15) 0.0236(14)
C34 0.0613(19) 0.0386(13) 0.0352(14) 0.0081(11) 0.0186(14) 0.0258(13)
C35 0.081(3) 0.0504(18) 0.0415(17) 0.0187(14) 0.0264(18) 0.0360(19)
C36 0.087(3) 0.066(2) 0.046(2) 0.0249(18) 0.020(2) 0.049(2)
C37 0.066(2) 0.065(2) 0.047(2) 0.0140(17) 0.0102(18) 0.043(2)
C38 0.0484(16) 0.0446(15) 0.0372(15) 0.0051(12) 0.0055(13) 0.0248(13)
C39 0.0404(15) 0.0433(15) 0.0479(18) 0.0014(13) 0.0075(13) 0.0178(12)
C40 0.046(2) 0.070(3) 0.086(4) 0.014(2) 0.015(2) 0.0257(19)
C41 0.042(2) 0.082(3) 0.097(4) 0.016(3) 0.020(2) 0.015(2)
C42 0.051(2) 0.071(3) 0.088(4) 0.016(3) 0.026(2) 0.002(2)
C43 0.0496(18) 0.0440(17) 0.052(2) 0.0044(14) 0.0158(16) 0.0083(14)
C44 0.0396(13) 0.0339(12) 0.0384(14) 0.0062(10) 0.0134(11) 0.0198(10)
C45 0.0504(17) 0.0427(15) 0.0496(18) 0.0066(13) 0.0200(14) 0.0289(13)
C46 0.0473(17) 0.061(2) 0.058(2) 0.0148(16) 0.0243(16) 0.0347(16)
C47 0.0339(14) 0.0471(16) 0.058(2) 0.0128(14) 0.0136(13) 0.0177(12)
C48 0.0338(12) 0.0367(12) 0.0400(14) 0.0053(10) 0.0108(11) 0.0154(10)
C49 0.0467(16) 0.0334(12) 0.0392(15) 0.0005(10) 0.0092(12) 0.0175(11)
C50 0.0555(18) 0.0335(13) 0.0424(16) 0.0000(11) 0.0099(14) 0.0133(13)
C51 0.073(2) 0.0306(12) 0.0436(17) 0.0050(11) 0.0146(16) 0.0229(14)
C52 0.071(2) 0.0401(14) 0.0460(17) 0.0109(13) 0.0229(16) 0.0342(15)
C53 0.0524(17) 0.0339(12) 0.0407(15) 0.0065(11) 0.0178(13) 0.0222(12)
P1A 0.228(2) 0.0650(7) 0.0790(9) 0.0352(7) 0.0921(13) 0.0926(12)
F1A 0.363(9) 0.131(4) 0.142(4) 0.054(3) 0.158(6) 0.174(5)
F2A 0.261(7) 0.132(4) 0.096(3) 0.041(3) 0.047(4) 0.117(4)
F3A 0.315(10) 0.092(3) 0.278(10) 0.075(5) 0.193(9) 0.094(5)
F4A 0.242(6) 0.093(3) 0.153(5) 0.046(3) 0.110(5) 0.105(4)
F5A 0.294(7) 0.100(3) 0.123(4) 0.047(3) 0.128(4) 0.127(4)
F6A 0.357(11) 0.210(6) 0.079(3) 0.039(4) 0.046(5) 0.215(7)
P1B 0.0620(7) 0.1250(13) 0.0656(9) 0.0398(9) 0.0158(6) 0.0342(8)
F1B 0.165(6) 0.265(9) 0.200(8) 0.065(7) 0.103(5) 0.124(6)
F2B 0.149(5) 0.121(4) 0.137(5) 0.026(3) -0.045(4) -0.005(3)
F3B 0.081(2) 0.116(3) 0.088(3) 0.039(2) 0.017(2) 0.018(2)
F4B 0.140(4) 0.270(8) 0.204(8) 0.118(6) 0.112(5) 0.128(5)
F5B 0.132(4) 0.141(4) 0.092(3) 0.033(3) 0.015(3) -0.021(3)
F6B 0.101(3) 0.225(6) 0.120(4) 0.099(4) 0.017(3) 0.052(4)
P1C 0.0487(5) 0.0581(6) 0.0742(8) -0.0128(5) 0.0165(5) 0.0046(5)
F1C 0.224(6) 0.120(4) 0.142(5) -0.033(3) 0.140(5) -0.019(4)
F2C 0.166(4) 0.079(2) 0.101(3) 0.013(2) 0.065(3) 0.026(3)
F3C 0.066(2) 0.130(3) 0.102(3) 0.003(2) 0.012(2) 0.021(2)
F4C 0.116(3) 0.084(2) 0.069(2) -0.0134(16) 0.026(2) 0.012(2)
F5C 0.152(4) 0.078(2) 0.155(4) 0.021(2) 0.082(3) 0.055(2)
F6C 0.0469(19) 0.186(6) 0.262(9) -0.010(5) 0.033(3) 0.025(3)
O1S 0.082(3) 0.063(2) 0.121(4) -0.009(2) 0.034(3) 0.0114(19)
C1S 0.063(2) 0.068(3) 0.055(2) 0.0051(19) 0.0082(19) 0.038(2)
C2S 0.076(4) 0.084(4) 0.160(8) 0.047(5) 0.052(4) 0.038(3)
C3S 0.174(8) 0.143(7) 0.116(6) 0.062(5) 0.093(6) 0.121(6)
C1T 0.081(5) 0.139(7) 0.147(9) 0.053(7) 0.065(5) 0.041(5)
O1T 0.195(10) 0.201(10) 0.49(3) 0.123(12) 0.183(13) 0.125(8)
C2T 0.123(7) 0.174(10) 0.135(9) -0.028(7) 0.060(7) -0.051(7)
C3T 0.231(14) 0.087(6) 0.29(2) -0.002(8) 0.199(14) 0.012(7)
O1W 0.086(5) 0.096(6) 0.128(8) 0.059(6) 0.066(5) 0.054(5)
O2W 0.147(9) 0.155(10) 0.080(6) 0.047(6) 0.055(7) 0.097(8)

loop_
_atom_type_symbol
_atom_type_description
_atom_type_scat_dispersion_real
_atom_type_scat_dispersion_imag
_atom_type_scat_source
C C 0.0033 0.0016 'International Tables Vol C Tables 4.2.6.8 and 6.1.1.4'
H H 0.0000 0.0000 'International Tables Vol C Tables 4.2.6.8 and 6.1.1.4'
N N 0.0061 0.0033 'International Tables Vol C Tables 4.2.6.8 and 6.1.1.4'
Ru Ru -1.2594 0.8363 'International Tables Vol C Tables 4.2.6.8 and 6.1.1.4'
P P 0.1023 0.0942 'International Tables Vol C Tables 4.2.6.8 and 6.1.1.4'
F F 0.0171 0.0103 'International Tables Vol C Tables 4.2.6.8 and 6.1.1.4'
O O 0.0106 0.0060 'International Tables Vol C Tables 4.2.6.8 and 6.1.1.4'

loop_
_geom_angle_atom_site_label_1
_geom_angle_atom_site_label_2
_geom_angle_atom_site_label_3
_geom_angle
N2 Ru1 N4 96.06(10)
N2 Ru1 N3 79.44(13)
N4 Ru1 N3 87.98(10)
N2 Ru1 N1 79.66(13)
N4 Ru1 N1 88.45(10)
N3 Ru1 N1 158.30(12)
N2 Ru1 N11 86.24(10)
N4 Ru1 N11 174.49(9)
N3 Ru1 N11 97.37(10)
N1 Ru1 N11 87.04(10)
N2 Ru1 N5 174.48(10)
N4 Ru1 N5 79.05(9)
N3 Ru1 N5 102.79(11)
N1 Ru1 N5 97.52(11)
N11 Ru1 N5 98.40(9)
C1 N1 C5 118.4(3)
C1 N1 Ru1 128.5(3)
C5 N1 Ru1 113.0(2)
N1 C1 C2 122.0(5)
N9 Ru2 N8 79.88(12)
N9 Ru2 N7 95.11(10)
N8 Ru2 N7 91.42(11)
N9 Ru2 N10 79.34(12)
N8 Ru2 N10 158.78(12)
N7 Ru2 N10 86.19(11)
N9 Ru2 N12 84.93(10)
N8 Ru2 N12 86.43(11)
N7 Ru2 N12 177.81(11)
N10 Ru2 N12 95.96(11)
N9 Ru2 N6 171.67(11)
N8 Ru2 N6 94.56(10)
N7 Ru2 N6 78.73(9)
N10 Ru2 N6 105.59(11)
N12 Ru2 N6 101.02(9)
C6 N2 C10 122.5(3)
C6 N2 Ru1 118.6(2)
C10 N2 Ru1 118.7(3)
C3 C2 C1 119.6(5)
C15 N3 C11 118.6(3)
C15 N3 Ru1 127.9(2)
C11 N3 Ru1 113.0(3)
C2 C3 C4 119.8(4)
C20 N4 C16 118.7(3)
C20 N4 Ru1 115.64(18)
C16 N4 Ru1 125.7(2)
C5 C4 C3 119.2(5)
C21 N5 N6 107.1(2)
C21 N5 Ru1 110.82(18)
N6 N5 Ru1 140.33(19)
N1 C5 C4 121.0(4)
N1 C5 C6 114.9(3)
C4 C5 C6 124.1(4)
N5 N6 C23 107.3(2)
N5 N6 Ru2 138.94(16)
C23 N6 Ru2 109.51(18)
N2 C6 C7 119.5(4)
N2 C6 C5 113.6(3)
C7 C6 C5 126.9(5)
C28 N7 C24 118.2(3)
C28 N7 Ru2 125.9(2)
C24 N7 Ru2 115.94(19)
C6 C7 C8 118.8(5)
C29 N8 C33 119.2(3)
C29 N8 Ru2 128.2(3)
C33 N8 Ru2 112.5(2)
C9 C8 C7 120.3(4)
C34 N9 C38 121.8(3)
C34 N9 Ru2 118.9(2)
C38 N9 Ru2 119.2(3)
C8 C9 C10 120.4(5)
C43 N10 C39 118.7(3)
C43 N10 Ru2 128.1(3)
C39 N10 Ru2 112.7(3)
N2 C10 C9 118.5(5)
N2 C10 C11 112.6(3)
C9 C10 C11 128.9(4)
C44 N11 C48 117.3(3)
C44 N11 Ru1 123.14(19)
C48 N11 Ru1 118.48(19)
N3 C11 C12 119.9(5)
N3 C11 C10 115.6(3)
C12 C11 C10 124.5(4)
C49 N12 C53 116.6(3)
C49 N12 Ru2 119.6(2)
C53 N12 Ru2 122.5(2)
C13 C12 C11 120.2(4)
C12 C13 C14 119.7(4)
C13 C14 C15 118.1(5)
N3 C15 C14 122.7(4)
N4 C16 C17 121.7(3)
C18 C17 C16 119.6(3)
C17 C18 C19 119.8(3)
C18 C19 C20 118.5(3)
N4 C20 C19 121.8(3)
N4 C20 C21 114.9(2)
C19 C20 C21 123.3(3)
N5 C21 C22 111.1(2)
N5 C21 C20 117.8(3)
C22 C21 C20 131.1(3)
C23 C22 C21 103.6(2)
N6 C23 C22 110.9(2)
N6 C23 C24 118.4(2)
C22 C23 C24 130.7(3)
N7 C24 C25 121.7(3)
N7 C24 C23 114.7(2)
C25 C24 C23 123.6(3)
C26 C25 C24 119.2(3)
C25 C26 C27 119.4(3)
C26 C27 C28 118.8(3)
N7 C28 C27 122.8(3)
N8 C29 C30 121.8(4)
C31 C30 C29 119.0(5)
C32 C31 C30 119.7(5)
C31 C32 C33 119.8(4)
N8 C33 C32 120.4(4)
N8 C33 C34 115.5(3)
C32 C33 C34 124.1(4)
N9 C34 C35 119.9(4)
N9 C34 C33 112.8(3)
C35 C34 C33 127.3(4)
C36 C35 C34 119.4(4)
C35 C36 C37 120.4(4)
C36 C37 C38 118.8(4)
N9 C38 C37 119.8(4)
N9 C38 C39 113.4(3)
C37 C38 C39 126.9(4)
N10 C39 C40 120.9(4)
N10 C39 C38 115.3(3)
C40 C39 C38 123.7(4)
C41 C40 C39 119.7(5)
C40 C41 C42 119.0(5)
C43 C42 C41 119.0(5)
N10 C43 C42 122.5(4)
N11 C44 C45 122.9(3)
C46 C45 C44 119.0(3)
C47 C46 C45 118.5(3)
C46 C47 C48 119.9(3)
N11 C48 C47 122.3(3)
N12 C49 C50 123.8(3)
C51 C50 C49 119.0(3)
C52 C51 C50 118.1(3)
C51 C52 C53 119.7(3)
N12 C53 C52 122.8(3)
F3A P1A F6A 85.6(5)
F3A P1A F1A 87.4(4)
F6A P1A F1A 91.3(4)
F3A P1A F5A 93.8(4)
F6A P1A F5A 89.4(3)
F1A P1A F5A 178.7(3)
F3A P1A F2A 93.7(5)
F6A P1A F2A 179.2(6)
F1A P1A F2A 89.0(4)
F5A P1A F2A 90.3(3)
F3A P1A F4A 177.4(4)
F6A P1A F4A 96.3(5)
F1A P1A F4A 90.8(4)
F5A P1A F4A 88.1(3)
F2A P1A F4A 84.4(4)
F2B P1B F1B 84.2(5)
F2B P1B F4B 103.7(5)
F1B P1B F4B 172.1(5)
F2B P1B F3B 93.3(3)
F1B P1B F3B 86.9(4)
F4B P1B F3B 91.9(3)
F2B P1B F6B 91.4(3)
F1B P1B F6B 92.3(5)
F4B P1B F6B 88.2(4)
F3B P1B F6B 175.1(3)
F2B P1B F5B 170.6(5)
F1B P1B F5B 86.4(5)
F4B P1B F5B 85.7(4)
F3B P1B F5B 86.4(2)
F6B P1B F5B 88.6(3)
F6C P1C F5C 95.3(4)
F6C P1C F1C 95.3(5)
F5C P1C F1C 90.0(3)
F6C P1C F3C 175.3(4)
F5C P1C F3C 87.6(3)
F1C P1C F3C 88.3(3)
F6C P1C F2C 88.8(3)
F5C P1C F2C 175.3(3)
F1C P1C F2C 92.0(3)
F3C P1C F2C 88.2(3)
F6C P1C F4C 89.4(4)
F5C P1C F4C 90.4(3)
F1C P1C F4C 175.2(4)
F3C P1C F4C 86.9(3)
F2C P1C F4C 87.2(2)
O1S C1S C3S 120.4(6)
O1S C1S C2S 121.1(6)
C3S C1S C2S 118.5(6)
O1T C1T C2T 109.5(14)
O1T C1T C3T 116.7(14)
C2T C1T C3T 133.8(14)
O1X C1X C2X 119.3(12)
O1X C1X C3X 119.8(12)
C2X C1X C3X 120.7(12)
O1X" C1X" C3X" 121.3(12)
O1X" C1X" C2X" 121.3(12)
C3X" C1X" C2X" 117.3(11)
O1X' C1X' C2X' 121.9(13)
O1X' C1X' C3X' 118.2(13)
C2X' C1X' C3X' 120.0(12)

loop_
_geom_bond_atom_site_label_1
_geom_bond_atom_site_label_2
_geom_bond_distance
Ru1 N2 1.953(3)
Ru1 N4 2.056(2)
Ru1 N3 2.060(3)
Ru1 N1 2.071(3)
Ru1 N11 2.111(2)
Ru1 N5 2.128(2)
N1 C1 1.341(4)
N1 C5 1.368(5)
C1 C2 1.398(6)
Ru2 N9 1.951(3)
Ru2 N8 2.061(3)
Ru2 N7 2.062(2)
Ru2 N10 2.080(3)
Ru2 N12 2.112(2)
Ru2 N6 2.158(2)
N2 C6 1.344(5)
N2 C10 1.359(4)
C2 C3 1.340(9)
N3 C15 1.345(6)
N3 C11 1.370(5)
C3 C4 1.391(9)
N4 C20 1.352(4)
N4 C16 1.353(4)
C4 C5 1.387(6)
N5 C21 1.361(3)
N5 N6 1.362(3)
C5 C6 1.462(6)
N6 C23 1.367(3)
C6 C7 1.391(6)
N7 C28 1.341(4)
N7 C24 1.357(4)
C7 C8 1.394(9)
N8 C29 1.336(5)
N8 C33 1.372(5)
C8 C9 1.350(9)
N9 C34 1.343(5)
N9 C38 1.345(5)
C9 C10 1.391(6)
N10 C43 1.333(5)
N10 C39 1.373(5)
C10 C11 1.453(7)
N11 C44 1.346(4)
N11 C48 1.347(4)
C11 C12 1.396(5)
N12 C49 1.335(4)
N12 C53 1.343(4)
C12 C13 1.374(9)
C13 C14 1.376(9)
C14 C15 1.394(5)
C16 C17 1.378(5)
C17 C18 1.373(6)
C18 C19 1.377(5)
C19 C20 1.399(4)
C20 C21 1.456(4)
C21 C22 1.382(4)
C22 C23 1.377(4)
C23 C24 1.445(4)
C24 C25 1.394(4)
C25 C26 1.376(5)
C26 C27 1.380(5)
C27 C28 1.386(5)
C29 C30 1.389(6)
C30 C31 1.372(8)
C31 C32 1.371(8)
C32 C33 1.385(6)
C33 C34 1.467(6)
C34 C35 1.392(5)
C35 C36 1.368(7)
C36 C37 1.377(7)
C37 C38 1.403(5)
C38 C39 1.454(6)
C39 C40 1.386(6)
C40 C41 1.368(9)
C41 C42 1.395(8)
C42 C43 1.375(7)
C44 C45 1.382(5)
C45 C46 1.377(5)
C46 C47 1.372(6)
C47 C48 1.378(5)
C49 C50 1.382(4)
C50 C51 1.374(6)
C51 C52 1.373(6)
C52 C53 1.383(4)
P1A F3A 1.513(8)
P1A F6A 1.527(5)
P1A F1A 1.534(5)
P1A F5A 1.563(5)
P1A F2A 1.587(5)
P1A F4A 1.606(6)
P1B F2B 1.525(5)
P1B F1B 1.541(8)
P1B F4B 1.553(7)
P1B F3B 1.555(4)
P1B F6B 1.563(5)
P1B F5B 1.613(5)
P1C F6C 1.526(4)
P1C F5C 1.546(4)
P1C F1C 1.557(6)
P1C F3C 1.593(4)
P1C F2C 1.597(5)
P1C F4C 1.605(5)
O1S C1S 1.201(6)
C1S C3S 1.484(9)
C1S C2S 1.487(9)
C1T O1T 1.259(13)
C1T C2T 1.338(15)
C1T C3T 1.387(15)
O1X C1X 1.203(5)
C1X C2X 1.484(5)
C1X C3X 1.486(5)
O1X" C1X" 1.202(5)
C1X" C3X" 1.482(5)
C1X" C2X" 1.486(5)
O1X' C1X' 1.200(5)
C1X' C2X' 1.483(5)
C1X' C3X' 1.484(5)

loop_
_geom_torsion_atom_site_label_1
_geom_torsion_atom_site_label_2
_geom_torsion_atom_site_label_3
_geom_torsion_atom_site_label_4
_geom_torsion
N2 Ru1 N1 C1 -176.1(3)
N4 Ru1 N1 C1 -79.6(3)
N3 Ru1 N1 C1 -160.2(3)
N11 Ru1 N1 C1 97.2(3)
N5 Ru1 N1 C1 -0.9(3)
N2 Ru1 N1 C5 0.1(2)
N4 Ru1 N1 C5 96.6(2)
N3 Ru1 N1 C5 16.0(4)
N11 Ru1 N1 C5 -86.6(2)
N5 Ru1 N1 C5 175.3(2)
C5 N1 C1 C2 1.2(5)
Ru1 N1 C1 C2 177.3(3)
N4 Ru1 N2 C6 -90.2(2)
N3 Ru1 N2 C6 -177.0(2)
N1 Ru1 N2 C6 -2.9(2)
N11 Ru1 N2 C6 84.8(2)
N5 Ru1 N2 C6 -62.6(12)
N4 Ru1 N2 C10 94.2(2)
N3 Ru1 N2 C10 7.4(2)
N1 Ru1 N2 C10 -178.5(2)
N11 Ru1 N2 C10 -90.8(2)
N5 Ru1 N2 C10 121.8(11)
N1 C1 C2 C3 -1.2(6)
N2 Ru1 N3 C15 166.0(3)
N4 Ru1 N3 C15 69.4(3)
N1 Ru1 N3 C15 150.1(3)
N11 Ru1 N3 C15 -109.2(3)
N5 Ru1 N3 C15 -8.9(3)
N2 Ru1 N3 C11 -6.2(2)
N4 Ru1 N3 C11 -102.7(2)
N1 Ru1 N3 C11 -22.0(4)
N11 Ru1 N3 C11 78.6(2)
N5 Ru1 N3 C11 179.0(2)
C1 C2 C3 C4 0.2(7)
N2 Ru1 N4 C20 168.5(2)
N3 Ru1 N4 C20 -112.3(2)
N1 Ru1 N4 C20 89.1(2)
N11 Ru1 N4 C20 54.0(12)
N5 Ru1 N4 C20 -8.9(2)
N2 Ru1 N4 C16 -9.1(3)
N3 Ru1 N4 C16 70.0(3)
N1 Ru1 N4 C16 -88.6(3)
N11 Ru1 N4 C16 -123.7(10)
N5 Ru1 N4 C16 173.5(3)
C2 C3 C4 C5 0.7(7)
N2 Ru1 N5 C21 -16.0(12)
N4 Ru1 N5 C21 11.97(19)
N3 Ru1 N5 C21 97.3(2)
N1 Ru1 N5 C21 -75.0(2)
N11 Ru1 N5 C21 -163.08(19)
N2 Ru1 N5 N6 145.9(11)
N4 Ru1 N5 N6 173.9(3)
N3 Ru1 N5 N6 -100.8(3)
N1 Ru1 N5 N6 86.9(3)
N11 Ru1 N5 N6 -1.2(3)
C1 N1 C5 C4 -0.2(5)
Ru1 N1 C5 C4 -176.9(3)
C1 N1 C5 C6 179.0(3)
Ru1 N1 C5 C6 2.4(4)
C3 C4 C5 N1 -0.7(6)
C3 C4 C5 C6 -179.9(4)
C21 N5 N6 C23 1.1(3)
Ru1 N5 N6 C23 -161.2(2)
C21 N5 N6 Ru2 -151.9(3)
Ru1 N5 N6 Ru2 45.8(5)
N9 Ru2 N6 N5 123.2(6)
N8 Ru2 N6 N5 75.4(3)
N7 Ru2 N6 N5 165.9(3)
N10 Ru2 N6 N5 -111.3(3)
N12 Ru2 N6 N5 -11.9(3)
N9 Ru2 N6 C23 -29.3(7)
N8 Ru2 N6 C23 -77.2(2)
N7 Ru2 N6 C23 13.4(2)
N10 Ru2 N6 C23 96.1(2)
N12 Ru2 N6 C23 -164.4(2)
C10 N2 C6 C7 1.3(5)
Ru1 N2 C6 C7 -174.1(3)
C10 N2 C6 C5 -179.7(3)
Ru1 N2 C6 C5 5.0(4)
N1 C5 C6 N2 -4.7(4)
C4 C5 C6 N2 174.6(3)
N1 C5 C6 C7 174.3(4)
C4 C5 C6 C7 -6.5(6)
N9 Ru2 N7 C28 -14.0(3)
N8 Ru2 N7 C28 -94.0(3)
N10 Ru2 N7 C28 64.9(3)
N12 Ru2 N7 C28 -105(3)
N6 Ru2 N7 C28 171.7(3)
N9 Ru2 N7 C24 167.0(2)
N8 Ru2 N7 C24 87.0(2)
N10 Ru2 N7 C24 -114.1(3)
N12 Ru2 N7 C24 76(3)
N6 Ru2 N7 C24 -7.4(2)
N2 C6 C7 C8 -0.7(6)
C5 C6 C7 C8 -179.6(4)
N9 Ru2 N8 C29 -177.6(3)
N7 Ru2 N8 C29 -82.7(3)
N10 Ru2 N8 C29 -165.8(3)
N12 Ru2 N8 C29 96.9(3)
N6 Ru2 N8 C29 -3.9(3)
N9 Ru2 N8 C33 4.8(2)
N7 Ru2 N8 C33 99.8(2)
N10 Ru2 N8 C33 16.7(4)
N12 Ru2 N8 C33 -80.6(2)
N6 Ru2 N8 C33 178.6(2)
C6 C7 C8 C9 -0.6(7)
N8 Ru2 N9 C34 -6.2(2)
N7 Ru2 N9 C34 -96.7(2)
N10 Ru2 N9 C34 178.1(3)
N12 Ru2 N9 C34 81.1(2)
N6 Ru2 N9 C34 -54.8(7)
N8 Ru2 N9 C38 178.3(3)
N7 Ru2 N9 C38 87.8(3)
N10 Ru2 N9 C38 2.7(2)
N12 Ru2 N9 C38 -94.4(2)
N6 Ru2 N9 C38 129.7(6)
C7 C8 C9 C10 1.2(7)
N9 Ru2 N10 C43 171.1(3)
N8 Ru2 N10 C43 159.3(3)
N7 Ru2 N10 C43 75.2(3)
N12 Ru2 N10 C43 -105.2(3)
N6 Ru2 N10 C43 -2.0(3)
N9 Ru2 N10 C39 -0.3(2)
N8 Ru2 N10 C39 -12.1(4)
N7 Ru2 N10 C39 -96.2(2)
N12 Ru2 N10 C39 83.4(2)
N6 Ru2 N10 C39 -173.4(2)
C6 N2 C10 C9 -0.7(5)
Ru1 N2 C10 C9 174.7(3)
C6 N2 C10 C11 177.5(3)
Ru1 N2 C10 C11 -7.1(3)
C8 C9 C10 N2 -0.6(6)
C8 C9 C10 C11 -178.5(4)
N2 Ru1 N11 C44 41.9(3)
N4 Ru1 N11 C44 156.9(10)
N3 Ru1 N11 C44 -36.9(3)
N1 Ru1 N11 C44 121.7(3)
N5 Ru1 N11 C44 -141.1(3)
N2 Ru1 N11 C48 -126.0(3)
N4 Ru1 N11 C48 -11.1(12)
N3 Ru1 N11 C48 155.1(2)
N1 Ru1 N11 C48 -46.2(2)
N5 Ru1 N11 C48 51.0(2)
C15 N3 C11 C12 9.1(5)
Ru1 N3 C11 C12 -178.0(3)
C15 N3 C11 C10 -168.6(3)
Ru1 N3 C11 C10 4.4(3)
N2 C10 C11 N3 1.4(4)
C9 C10 C11 N3 179.4(3)
N2 C10 C11 C12 -176.2(3)
C9 C10 C11 C12 1.8(6)
N9 Ru2 N12 C49 -119.3(3)
N8 Ru2 N12 C49 -39.2(3)
N7 Ru2 N12 C49 -28(3)
N10 Ru2 N12 C49 162.0(3)
N6 Ru2 N12 C49 54.8(3)
N9 Ru2 N12 C53 47.2(3)
N8 Ru2 N12 C53 127.3(3)
N7 Ru2 N12 C53 138(3)
N10 Ru2 N12 C53 -31.5(3)
N6 Ru2 N12 C53 -138.7(3)
N3 C11 C12 C13 -3.7(5)
C10 C11 C12 C13 173.8(4)
C11 C12 C13 C14 -3.7(7)
C12 C13 C14 C15 5.5(7)
C11 N3 C15 C14 -7.4(5)
Ru1 N3 C15 C14 -179.2(3)
C13 C14 C15 N3 0.1(6)
C20 N4 C16 C17 1.0(5)
Ru1 N4 C16 C17 178.6(3)
N4 C16 C17 C18 -1.3(6)
C16 C17 C18 C19 0.4(6)
C17 C18 C19 C20 0.7(6)
C16 N4 C20 C19 0.2(5)
Ru1 N4 C20 C19 -177.6(2)
C16 N4 C20 C21 -177.9(3)
Ru1 N4 C20 C21 4.3(3)
C18 C19 C20 N4 -1.0(5)
C18 C19 C20 C21 176.9(3)
N6 N5 C21 C22 -1.4(3)
Ru1 N5 C21 C22 166.6(2)
N6 N5 C21 C20 178.2(3)
Ru1 N5 C21 C20 -13.8(3)
N4 C20 C21 N5 6.9(4)
C19 C20 C21 N5 -171.2(3)
N4 C20 C21 C22 -173.6(3)
C19 C20 C21 C22 8.3(5)
N5 C21 C22 C23 1.1(4)
C20 C21 C22 C23 -178.4(3)
N5 N6 C23 C22 -0.4(3)
Ru2 N6 C23 C22 161.1(2)
N5 N6 C23 C24 -179.6(3)
Ru2 N6 C23 C24 -18.1(3)
C21 C22 C23 N6 -0.4(4)
C21 C22 C23 C24 178.7(3)
C28 N7 C24 C25 0.5(5)
Ru2 N7 C24 C25 179.7(3)
C28 N7 C24 C23 -179.0(3)
Ru2 N7 C24 C23 0.1(4)
N6 C23 C24 N7 12.9(4)
C22 C23 C24 N7 -166.2(3)
N6 C23 C24 C25 -166.7(3)
C22 C23 C24 C25 14.2(6)
N7 C24 C25 C26 -1.8(6)
C23 C24 C25 C26 177.8(4)
C24 C25 C26 C27 1.8(6)
C25 C26 C27 C28 -0.8(7)
C24 N7 C28 C27 0.6(6)
Ru2 N7 C28 C27 -178.4(3)
C26 C27 C28 N7 -0.5(7)
C33 N8 C29 C30 2.6(6)
Ru2 N8 C29 C30 -174.8(4)
N8 C29 C30 C31 -1.1(8)
C29 C30 C31 C32 -1.2(10)
C30 C31 C32 C33 2.0(9)
C29 N8 C33 C32 -1.8(5)
Ru2 N8 C33 C32 176.0(3)
C29 N8 C33 C34 179.1(3)
Ru2 N8 C33 C34 -3.1(4)
C31 C32 C33 N8 -0.5(7)
C31 C32 C33 C34 178.6(5)
C38 N9 C34 C35 0.0(5)
Ru2 N9 C34 C35 -175.3(3)
C38 N9 C34 C33 -178.5(3)
Ru2 N9 C34 C33 6.1(4)
N8 C33 C34 N9 -1.6(4)
C32 C33 C34 N9 179.3(4)
N8 C33 C34 C35 179.9(3)
C32 C33 C34 C35 0.9(6)
N9 C34 C35 C36 0.0(6)
C33 C34 C35 C36 178.3(4)
C34 C35 C36 C37 -0.2(7)
C35 C36 C37 C38 0.4(7)
C34 N9 C38 C37 0.2(5)
Ru2 N9 C38 C37 175.5(3)
C34 N9 C38 C39 -179.7(3)
Ru2 N9 C38 C39 -4.4(4)
C36 C37 C38 N9 -0.5(6)
C36 C37 C38 C39 179.5(4)
C43 N10 C39 C40 3.0(6)
Ru2 N10 C39 C40 175.3(4)
C43 N10 C39 C38 -174.2(3)
Ru2 N10 C39 C38 -1.9(4)
N9 C38 C39 N10 4.0(5)
C37 C38 C39 N10 -176.0(4)
N9 C38 C39 C40 -173.1(4)
C37 C38 C39 C40 7.0(7)
N10 C39 C40 C41 1.6(8)
C38 C39 C40 C41 178.5(5)
C39 C40 C41 C42 -4.7(10)
C40 C41 C42 C43 3.4(10)
C39 N10 C43 C42 -4.3(7)
Ru2 N10 C43 C42 -175.3(4)
C41 C42 C43 N10 1.2(9)
C48 N11 C44 C45 2.3(5)
Ru1 N11 C44 C45 -165.8(3)
N11 C44 C45 C46 0.0(6)
C44 C45 C46 C47 -2.8(6)
C45 C46 C47 C48 3.2(6)
C44 N11 C48 C47 -1.8(5)
Ru1 N11 C48 C47 166.8(3)
C46 C47 C48 N11 -0.9(6)
C53 N12 C49 C50 -1.1(5)
Ru2 N12 C49 C50 166.1(3)
N12 C49 C50 C51 0.3(6)
C49 C50 C51 C52 0.5(6)
C50 C51 C52 C53 -0.3(6)
C49 N12 C53 C52 1.2(5)
Ru2 N12 C53 C52 -165.6(3)
C51 C52 C53 N12 -0.5(6)
